data_7012201
loop_
_publ_author_name
'Muhammad S. Khan'
'Mohammed K. Al-Suti'
'Muna R. A. Al-Mandhary'
'Birte Ahrens'
'Jens K. Bjernemose'
'Mary F. Mahon'
'Louise Male'
'Paul R. Raithby'
'Richard H. Friend'
'Anna K\"ohler'
'Joanne S. Wilson'

_publ_section_title
;
 Synthesis and characterisation of new acetylide-functionalised
 aromatic and hetero-aromatic ligands and their dinuclear platinum
 complexes
;
_journal_issue 1
_journal_name_full 'Dalton Trans.'
_journal_page_first 65
_journal_page_last 73
_journal_paper_doi 10.1039/b208494e
_journal_year 2003
_chemical_formula_moiety 'C49 H75 N1 P4 Pt2'
_chemical_formula_sum 'C49.5 H76 Cl N P4 Pt2'
_chemical_formula_weight 1234.62
_chemical_name_systematic
;
?
;
_space_group_IT_number 2
_symmetry_cell_setting triclinic
_symmetry_space_group_name_Hall '-P 1'
_symmetry_space_group_name_H-M 'P -1'
_atom_sites_solution_hydrogens geom
_atom_sites_solution_primary direct
_atom_sites_solution_secondary difmap
_audit_creation_method SHELXL-97
_cell_angle_alpha 112.3960(10)
_cell_angle_beta 95.2000(10)
_cell_angle_gamma 94.2820(10)
_cell_formula_units_Z 2
_cell_length_a 9.17940(10)
_cell_length_b 16.7290(2)
_cell_length_c 18.8959(2)
_cell_measurement_reflns_used 58387
_cell_measurement_temperature 150(2)
_cell_measurement_theta_max 30.03
_cell_measurement_theta_min 2.91
_cell_volume 2652.93(6)
_computing_cell_refinement 'HKL Scalepack (Otwinski & Minor, 1997)'
_computing_data_collection 'Collect (Nonius BV, 1997-2000)'
_computing_data_reduction 'HKL Denzo & Scalepack (Otwinski & Minor 1997)'
_computing_molecular_graphics 'Ortep-3 for Windows (Farrugia, 1997)'
_computing_publication_material 'WinGX publication routines (Farrugia, 1999)'
_computing_structure_refinement 'SHELXL-97 (Sheldrick, 1997)'
_computing_structure_solution 'DirDif-99 (Beurskens, 1999)'
_diffrn_ambient_temperature 150(2)
_diffrn_measured_fraction_theta_full 0.995
_diffrn_measured_fraction_theta_max 0.995
_diffrn_measurement_device_type 'Nonius Kappa CCD'
_diffrn_measurement_method '346 1.7 degree images'
_diffrn_radiation_monochromator graphite
_diffrn_radiation_source 'fine-focus sealed tube'
_diffrn_radiation_type MoK\a
_diffrn_radiation_wavelength 0.71073
_diffrn_reflns_av_R_equivalents 0.0480
_diffrn_reflns_av_sigmaI/netI 0.0371
_diffrn_reflns_limit_h_max 12
_diffrn_reflns_limit_h_min -12
_diffrn_reflns_limit_k_max 23
_diffrn_reflns_limit_k_min -23
_diffrn_reflns_limit_l_max 26
_diffrn_reflns_limit_l_min -26
_diffrn_reflns_number 54771
_diffrn_reflns_theta_full 30.05
_diffrn_reflns_theta_max 30.05
_diffrn_reflns_theta_min 3.53
_exptl_absorpt_coefficient_mu 5.470
_exptl_absorpt_correction_T_max 0.622
_exptl_absorpt_correction_T_min 0.140
_exptl_absorpt_correction_type numerical
_exptl_absorpt_process_details 'Gaussian integration (Coppens, 1970)'
_exptl_crystal_colour 'pale yellow'
_exptl_crystal_density_diffrn 1.546
_exptl_crystal_density_method 'not measured'
_exptl_crystal_description prism
_exptl_crystal_F_000 1226
_exptl_crystal_size_max 0.48
_exptl_crystal_size_mid 0.14
_exptl_crystal_size_min 0.10
_refine_diff_density_max 1.946
_refine_diff_density_min -2.259
_refine_diff_density_rms 0.140
_refine_ls_extinction_method none
_refine_ls_goodness_of_fit_ref 1.077
_refine_ls_hydrogen_treatment mixed
_refine_ls_matrix_type full
_refine_ls_number_parameters 534
_refine_ls_number_reflns 15461
_refine_ls_number_restraints 0
_refine_ls_restrained_S_all 1.077
_refine_ls_R_factor_all 0.0514
_refine_ls_R_factor_gt 0.0387
_refine_ls_shift/su_max 0.034
_refine_ls_shift/su_mean 0.002
_refine_ls_structure_factor_coef Fsqd
_refine_ls_weighting_details 'calc w=1/[\s^2^(Fo^2^)+(0.0365P)^2^+8.8287P] where P=(Fo^2^+2Fc^2^)/3'
_refine_ls_weighting_scheme calc
_refine_ls_wR_factor_gt 0.0937
_refine_ls_wR_factor_ref 0.1009
_reflns_number_gt 12734
_reflns_number_total 15461
_reflns_threshold_expression >2sigma(I)
_cod_data_source_file b208494e.txt
_cod_data_source_block h01prr55
_cod_original_cell_volume 2652.93(5)
_cod_original_formula_sum 'C49.50 H76 Cl N P4 Pt2'
_cod_database_code 7012201

loop_
_symmetry_equiv_pos_as_xyz
'x, y, z'
'-x, -y, -z'

loop_
_atom_site_label
_atom_site_type_symbol
_atom_site_fract_x
_atom_site_fract_y
_atom_site_fract_z
_atom_site_U_iso_or_equiv
_atom_site_adp_type
_atom_site_occupancy
_atom_site_symmetry_multiplicity
_atom_site_calc_flag
_atom_site_refinement_flags
_atom_site_disorder_assembly
_atom_site_disorder_group
Pt1 Pt 0.444325(17) 0.323168(12) 0.829083(9) 0.03144(5) Uani 1 1 d . . .
Pt2 Pt 1.189068(18) 0.204924(11) 0.307445(9) 0.03212(5) Uani 1 1 d . . .
P11 P 0.26474(13) 0.38506(9) 0.78300(7) 0.0376(3) Uani 1 1 d . . .
P12 P 0.62278(12) 0.25215(8) 0.86404(7) 0.0323(2) Uani 1 1 d . . .
P21 P 0.97381(13) 0.13309(9) 0.23034(7) 0.0375(3) Uani 1 1 d . A .
P22 P 1.40970(17) 0.26720(11) 0.38367(8) 0.0531(4) Uani 1 1 d . A .
C1 C 0.7263(5) 0.3031(4) 0.6322(3) 0.0476(14) Uani 1 1 d . . .
C2 C 0.7508(6) 0.2206(5) 0.5855(3) 0.0513(14) Uani 1 1 d . . .
H2 H 0.7069 0.1720 0.5934 0.062 Uiso 1 1 calc R . .
C3 C 0.8408(6) 0.2068(5) 0.5254(3) 0.0508(14) Uani 1 1 d . . .
H3 H 0.8542 0.1489 0.4936 0.061 Uiso 1 1 calc R . .
C4 C 0.9092(5) 0.2754(4) 0.5122(3) 0.0424(12) Uani 1 1 d . A .
C5 C 0.8867(5) 0.3613(4) 0.5607(3) 0.0459(13) Uani 1 1 d . . .
N6 N 0.9594(6) 0.4362(5) 0.5511(4) 0.0651(15) Uani 0.69 1 d P A 1
C6 C 0.9594(6) 0.4362(5) 0.5511(4) 0.0651(15) Uani 0.31 1 d P A 2
H6 H 1.0267 0.4269 0.5142 0.078 Uiso 0.31 1 calc PR A 2
C7 C 0.9338(8) 0.5202(6) 0.5939(5) 0.077(2) Uani 1 1 d . . .
H7 H 0.9793 0.5674 0.5844 0.092 Uiso 1 1 calc R A 1
C8 C 0.8382(9) 0.5363(6) 0.6527(5) 0.074(2) Uani 1 1 d . A .
H8 H 0.8216 0.5942 0.6827 0.089 Uiso 1 1 calc R B 1
C9 C 0.7699(8) 0.4667(5) 0.6656(4) 0.0722(18) Uani 0.69 1 d P A 1
H9 H 0.7069 0.4778 0.7047 0.087 Uiso 0.69 1 calc PR A 1
N9 N 0.7699(8) 0.4667(5) 0.6656(4) 0.0722(18) Uani 0.31 1 d P A 2
C10 C 0.7940(5) 0.3752(4) 0.6192(3) 0.0488(14) Uani 1 1 d . A .
C11 C 0.6359(6) 0.3167(4) 0.6929(3) 0.0507(14) Uani 1 1 d . . .
C12 C 0.5624(5) 0.3228(4) 0.7446(3) 0.0444(12) Uani 1 1 d . . .
C41 C 0.9984(6) 0.2585(4) 0.4504(3) 0.0441(12) Uani 1 1 d . . .
C42 C 1.0712(6) 0.2400(4) 0.3975(3) 0.0416(11) Uani 1 1 d . A .
C101 C 0.3254(5) 0.3183(4) 0.9151(3) 0.0380(11) Uani 1 1 d . . .
C102 C 0.2268(5) 0.2452(4) 0.9046(4) 0.0484(13) Uani 1 1 d . . .
H102 H 0.2142 0.1969 0.8563 0.058 Uiso 1 1 calc R . .
C103 C 0.1471(6) 0.2409(6) 0.9624(5) 0.070(2) Uani 1 1 d . . .
H103 H 0.0836 0.1896 0.9533 0.084 Uiso 1 1 calc R . .
C104 C 0.1586(7) 0.3087(6) 1.0315(5) 0.073(2) Uani 1 1 d . . .
H104 H 0.1015 0.3061 1.0702 0.088 Uiso 1 1 calc R . .
C105 C 0.2542(7) 0.3810(5) 1.0444(4) 0.0630(18) Uani 1 1 d . . .
H105 H 0.2651 0.4285 1.0931 0.076 Uiso 1 1 calc R . .
C106 C 0.3363(6) 0.3861(4) 0.9872(3) 0.0473(13) Uani 1 1 d . . .
H106 H 0.4012 0.4374 0.9978 0.057 Uiso 1 1 calc R . .
C111 C 0.1382(7) 0.4373(5) 0.8491(4) 0.0607(17) Uani 1 1 d . . .
H11A H 0.0901 0.3934 0.8656 0.073 Uiso 1 1 calc R . .
H11B H 0.1960 0.4829 0.8956 0.073 Uiso 1 1 calc R . .
C112 C 0.0176(8) 0.4790(6) 0.8191(4) 0.075(2) Uani 1 1 d . . .
H11C H -0.0412 0.5074 0.8604 0.112 Uiso 1 1 calc R . .
H11D H -0.0461 0.4340 0.7756 0.112 Uiso 1 1 calc R . .
H11E H 0.0629 0.5223 0.8020 0.112 Uiso 1 1 calc R . .
C113 C 0.3315(8) 0.4684(6) 0.7495(6) 0.088(3) Uani 1 1 d . . .
H11F H 0.3975 0.4437 0.7099 0.105 Uiso 1 1 calc R . .
H11G H 0.2469 0.4863 0.7251 0.105 Uiso 1 1 calc R . .
C114 C 0.4163(14) 0.5494(8) 0.8169(11) 0.182(8) Uani 1 1 d . . .
H11H H 0.4497 0.5930 0.7971 0.274 Uiso 1 1 calc R . .
H11I H 0.5017 0.5321 0.8402 0.274 Uiso 1 1 calc R . .
H11J H 0.3509 0.5742 0.8559 0.274 Uiso 1 1 calc R . .
C115 C 0.1521(10) 0.3066(6) 0.6982(5) 0.097(3) Uani 1 1 d . . .
H11K H 0.0706 0.3357 0.6845 0.116 Uiso 1 1 calc R . .
H11L H 0.2127 0.2906 0.6552 0.116 Uiso 1 1 calc R . .
C116 C 0.0926(12) 0.2321(7) 0.7022(7) 0.128(5) Uani 1 1 d . . .
H11M H 0.0362 0.1949 0.6523 0.192 Uiso 1 1 calc R . .
H11N H 0.0272 0.2462 0.7424 0.192 Uiso 1 1 calc R . .
H11O H 0.1715 0.2015 0.7148 0.192 Uiso 1 1 calc R . .
C121 C 0.6045(5) 0.2258(4) 0.9483(3) 0.0455(12) Uani 1 1 d . . .
H12A H 0.5909 0.2799 0.9920 0.055 Uiso 1 1 calc R . .
H12B H 0.5137 0.1849 0.9371 0.055 Uiso 1 1 calc R . .
C122 C 0.7318(6) 0.1861(5) 0.9743(4) 0.0554(16) Uani 1 1 d . . .
H12C H 0.7135 0.1783 1.0216 0.083 Uiso 1 1 calc R . .
H12D H 0.8234 0.2249 0.9841 0.083 Uiso 1 1 calc R . .
H12E H 0.7406 0.1295 0.9337 0.083 Uiso 1 1 calc R . .
C123 C 0.6299(7) 0.1474(4) 0.7867(4) 0.0605(16) Uani 1 1 d . . .
H12F H 0.6648 0.1569 0.7421 0.073 Uiso 1 1 calc R . .
H12G H 0.7020 0.1156 0.8044 0.073 Uiso 1 1 calc R . .
C124 C 0.4793(9) 0.0912(5) 0.7605(6) 0.094(3) Uani 1 1 d . . .
H12H H 0.4892 0.0352 0.7194 0.140 Uiso 1 1 calc R . .
H12I H 0.4084 0.1214 0.7410 0.140 Uiso 1 1 calc R . .
H12J H 0.4445 0.0813 0.8043 0.140 Uiso 1 1 calc R . .
C125 C 0.8083(5) 0.3083(4) 0.8819(3) 0.0406(11) Uani 1 1 d . . .
H12K H 0.8803 0.2692 0.8875 0.049 Uiso 1 1 calc R . .
H12L H 0.8276 0.3224 0.8370 0.049 Uiso 1 1 calc R . .
C126 C 0.8302(7) 0.3922(4) 0.9545(4) 0.0585(15) Uani 1 1 d . . .
H12M H 0.9308 0.4207 0.9617 0.088 Uiso 1 1 calc R . .
H12N H 0.8143 0.3783 0.9994 0.088 Uiso 1 1 calc R . .
H12O H 0.7597 0.4313 0.9490 0.088 Uiso 1 1 calc R . .
C201 C 1.3048(4) 0.1657(3) 0.2138(2) 0.0299(8) Uani 1 1 d . A .
C202 C 1.3245(5) 0.2149(3) 0.1686(3) 0.0379(10) Uani 1 1 d . . .
H202 H 1.2868 0.2695 0.1832 0.045 Uiso 1 1 calc R . .
C203 C 1.3969(5) 0.1866(4) 0.1033(3) 0.0416(11) Uani 1 1 d . . .
H203 H 1.4075 0.2215 0.0741 0.050 Uiso 1 1 calc R . .
C204 C 1.4536(5) 0.1074(4) 0.0811(3) 0.0408(11) Uani 1 1 d . . .
H204 H 1.5026 0.0875 0.0365 0.049 Uiso 1 1 calc R . .
C205 C 1.4380(5) 0.0578(3) 0.1245(3) 0.0400(11) Uani 1 1 d . . .
H205 H 1.4777 0.0038 0.1100 0.048 Uiso 1 1 calc R . .
C206 C 1.3647(5) 0.0864(3) 0.1893(3) 0.0355(9) Uani 1 1 d . . .
H206 H 1.3547 0.0508 0.2179 0.043 Uiso 1 1 calc R . .
C211 C 0.9858(6) 0.0728(5) 0.1278(3) 0.0562(16) Uani 1 1 d . . .
H21A H 1.0218 0.1148 0.1061 0.067 Uiso 1 1 calc R . .
H21B H 1.0607 0.0321 0.1235 0.067 Uiso 1 1 calc R . .
C212 C 0.8431(6) 0.0207(5) 0.0781(3) 0.0611(17) Uani 1 1 d . . .
H21C H 0.8604 -0.0058 0.0240 0.092 Uiso 1 1 calc R . .
H21D H 0.7666 0.0596 0.0828 0.092 Uiso 1 1 calc R . .
H21E H 0.8109 -0.0251 0.0956 0.092 Uiso 1 1 calc R . .
C213 C 0.8915(8) 0.0527(5) 0.2619(4) 0.074(2) Uani 1 1 d . . .
H21F H 0.8692 0.0825 0.3154 0.089 Uiso 1 1 calc R . .
H21G H 0.7971 0.0249 0.2287 0.089 Uiso 1 1 calc R . .
C214 C 0.9877(15) -0.0162(7) 0.2595(8) 0.140(5) Uani 1 1 d . . .
H21H H 0.9379 -0.0572 0.2778 0.211 Uiso 1 1 calc R . .
H21I H 1.0809 0.0108 0.2928 0.211 Uiso 1 1 calc R . .
H21J H 1.0074 -0.0474 0.2064 0.211 Uiso 1 1 calc R . .
C215 C 0.8303(6) 0.2030(5) 0.2324(4) 0.0621(17) Uani 1 1 d . . .
H21K H 0.7395 0.1664 0.2008 0.075 Uiso 1 1 calc R . .
H21L H 0.8085 0.2310 0.2862 0.075 Uiso 1 1 calc R . .
C216 C 0.8687(10) 0.2723(6) 0.2033(6) 0.101(3) Uani 1 1 d . . .
H21M H 0.7873 0.3078 0.2070 0.151 Uiso 1 1 calc R . .
H21N H 0.8863 0.2452 0.1493 0.151 Uiso 1 1 calc R . .
H21O H 0.9580 0.3094 0.2345 0.151 Uiso 1 1 calc R . .
C221 C 1.5178(8) 0.3431(6) 0.3537(4) 0.078(2) Uani 1 1 d . . .
H22A H 1.5325 0.3122 0.2991 0.094 Uiso 1 1 calc R . .
H22B H 1.4596 0.3914 0.3565 0.094 Uiso 1 1 calc R . .
C222 C 1.6713(8) 0.3826(6) 0.4022(5) 0.089(3) Uani 1 1 d . . .
H22C H 1.7205 0.4220 0.3821 0.134 Uiso 1 1 calc R . .
H22D H 1.7316 0.3356 0.3987 0.134 Uiso 1 1 calc R . .
H22E H 1.6585 0.4149 0.4563 0.134 Uiso 1 1 calc R . .
C223 C 1.4113(10) 0.3211(7) 0.4867(4) 0.103(4) Uani 1 1 d . . .
H22F H 1.3544 0.2814 0.5047 0.123 Uiso 1 1 calc R . .
H22G H 1.5143 0.3303 0.5115 0.123 Uiso 1 1 calc R . .
C224 C 1.3549(12) 0.4005(7) 0.5123(6) 0.107(3) Uani 1 1 d . . .
H22H H 1.3609 0.4239 0.5687 0.160 Uiso 1 1 calc R . .
H22I H 1.2518 0.3923 0.4897 0.160 Uiso 1 1 calc R . .
H22J H 1.4122 0.4413 0.4966 0.160 Uiso 1 1 calc R . .
C225 C 1.5399(8) 0.1865(7) 0.3770(5) 0.088(3) Uani 1 1 d . . .
H22K H 1.5584 0.1579 0.3227 0.105 Uiso 1 1 calc R . .
H22L H 1.6348 0.2167 0.4085 0.105 Uiso 1 1 calc R . .
C226 C 1.4819(12) 0.1188(8) 0.4044(6) 0.106(3) Uani 1 1 d . . .
H22M H 1.5520 0.0759 0.3981 0.159 Uiso 1 1 calc R . .
H22N H 1.3869 0.0895 0.3740 0.159 Uiso 1 1 calc R . .
H22O H 1.4688 0.1466 0.4590 0.159 Uiso 1 1 calc R . .
C60 C 0.8123(19) -0.0999(14) 0.4928(10) 0.076(5) Uani 0.42 1 d P . .
H61 H 0.9048 -0.1096 0.4692 0.091 Uiso 0.42 1 calc PR . .
H62 H 0.7975 -0.1405 0.5190 0.091 Uiso 0.42 1 calc PR . .
Cl61 Cl 0.6679(7) -0.1161(7) 0.4244(3) 0.135(3) Uani 0.42 1 d P . .
Cl62 Cl 0.8209(15) 0.0109(4) 0.5604(5) 0.191(5) Uani 0.42 1 d P . .

loop_
_atom_site_aniso_label
_atom_site_aniso_U_11
_atom_site_aniso_U_22
_atom_site_aniso_U_33
_atom_site_aniso_U_23
_atom_site_aniso_U_13
_atom_site_aniso_U_12
Pt1 0.02425(8) 0.05030(11) 0.02905(8) 0.02323(7) 0.01029(6) 0.00995(7)
Pt2 0.03066(9) 0.04119(10) 0.02233(8) 0.00974(6) 0.00902(6) -0.00119(7)
P11 0.0292(5) 0.0586(8) 0.0345(6) 0.0268(6) 0.0075(5) 0.0123(5)
P12 0.0242(5) 0.0461(6) 0.0324(5) 0.0205(5) 0.0070(4) 0.0070(4)
P21 0.0282(5) 0.0488(7) 0.0305(5) 0.0102(5) 0.0073(4) -0.0014(5)
P22 0.0472(8) 0.0677(10) 0.0292(6) 0.0072(6) -0.0009(6) -0.0130(7)
C1 0.031(2) 0.093(4) 0.035(2) 0.038(3) 0.0130(19) 0.020(3)
C2 0.033(2) 0.092(5) 0.042(3) 0.040(3) 0.012(2) 0.007(3)
C3 0.031(2) 0.092(4) 0.038(3) 0.033(3) 0.009(2) 0.009(3)
C4 0.029(2) 0.078(4) 0.028(2) 0.027(2) 0.0092(18) 0.012(2)
C5 0.031(2) 0.085(4) 0.035(2) 0.035(3) 0.0102(19) 0.016(2)
N6 0.054(3) 0.088(4) 0.059(3) 0.035(3) 0.008(3) 0.006(3)
C6 0.054(3) 0.088(4) 0.059(3) 0.035(3) 0.008(3) 0.006(3)
C7 0.053(4) 0.080(5) 0.084(5) 0.019(4) 0.018(4) -0.002(4)
C8 0.067(4) 0.079(5) 0.077(5) 0.034(4) 0.001(4) 0.001(4)
C9 0.066(4) 0.089(5) 0.064(4) 0.029(4) 0.018(3) 0.015(4)
N9 0.066(4) 0.089(5) 0.064(4) 0.029(4) 0.018(3) 0.015(4)
C10 0.030(2) 0.095(4) 0.035(2) 0.037(3) 0.0118(19) 0.018(3)
C11 0.039(3) 0.090(4) 0.040(3) 0.040(3) 0.014(2) 0.021(3)
C12 0.031(2) 0.079(4) 0.039(2) 0.038(3) 0.013(2) 0.016(2)
C41 0.035(2) 0.069(4) 0.033(2) 0.025(2) 0.0067(19) 0.004(2)
C42 0.038(2) 0.057(3) 0.027(2) 0.014(2) 0.0079(18) -0.005(2)
C101 0.026(2) 0.064(3) 0.043(2) 0.038(2) 0.0141(18) 0.016(2)
C102 0.030(2) 0.074(4) 0.064(3) 0.048(3) 0.016(2) 0.016(2)
C103 0.035(3) 0.118(6) 0.113(6) 0.097(6) 0.037(3) 0.033(3)
C104 0.053(4) 0.140(7) 0.086(5) 0.093(5) 0.048(4) 0.054(4)
C105 0.053(3) 0.108(6) 0.049(3) 0.042(4) 0.026(3) 0.042(4)
C106 0.045(3) 0.073(4) 0.037(3) 0.031(3) 0.017(2) 0.022(3)
C111 0.059(4) 0.088(5) 0.055(3) 0.041(3) 0.022(3) 0.042(3)
C112 0.061(4) 0.112(6) 0.078(5) 0.055(5) 0.026(4) 0.053(4)
C113 0.063(4) 0.135(8) 0.129(7) 0.109(7) 0.040(5) 0.048(5)
C114 0.113(9) 0.127(10) 0.35(2) 0.163(14) -0.043(12) -0.041(8)
C115 0.090(6) 0.078(5) 0.088(6) 0.005(4) -0.051(5) 0.027(5)
C116 0.106(7) 0.091(7) 0.173(11) 0.065(7) -0.086(8) -0.025(6)
C121 0.028(2) 0.073(4) 0.054(3) 0.045(3) 0.004(2) 0.005(2)
C122 0.034(3) 0.085(4) 0.073(4) 0.061(4) 0.000(3) 0.003(3)
C123 0.066(4) 0.051(3) 0.054(3) 0.008(3) -0.003(3) 0.021(3)
C124 0.083(5) 0.054(4) 0.112(7) 0.009(4) -0.044(5) 0.005(4)
C125 0.025(2) 0.061(3) 0.048(3) 0.034(2) 0.0109(19) 0.009(2)
C126 0.049(3) 0.050(3) 0.072(4) 0.021(3) 0.002(3) -0.002(3)
C201 0.0240(18) 0.042(2) 0.0209(17) 0.0099(16) 0.0035(15) -0.0008(16)
C202 0.035(2) 0.047(3) 0.036(2) 0.020(2) 0.0102(19) 0.008(2)
C203 0.037(2) 0.061(3) 0.033(2) 0.024(2) 0.0115(19) 0.007(2)
C204 0.029(2) 0.062(3) 0.025(2) 0.008(2) 0.0088(17) 0.005(2)
C205 0.030(2) 0.046(3) 0.036(2) 0.007(2) 0.0083(18) 0.0050(19)
C206 0.032(2) 0.043(2) 0.032(2) 0.0153(19) 0.0058(17) 0.0013(18)
C211 0.034(3) 0.081(4) 0.032(2) -0.002(3) 0.003(2) 0.006(3)
C212 0.035(3) 0.076(4) 0.045(3) -0.004(3) -0.007(2) 0.003(3)
C213 0.069(4) 0.080(5) 0.068(4) 0.036(4) -0.012(3) -0.037(4)
C214 0.173(12) 0.082(7) 0.170(12) 0.081(8) -0.060(9) -0.040(7)
C215 0.034(3) 0.070(4) 0.062(4) 0.004(3) 0.000(3) 0.011(3)
C216 0.088(6) 0.087(6) 0.130(8) 0.056(6) -0.032(6) 0.011(5)
C221 0.050(4) 0.106(6) 0.054(4) 0.010(4) 0.002(3) -0.028(4)
C222 0.056(4) 0.099(6) 0.092(6) 0.021(5) -0.002(4) -0.014(4)
C223 0.086(6) 0.128(8) 0.043(4) -0.012(4) 0.010(4) -0.043(6)
C224 0.116(8) 0.094(7) 0.084(6) 0.010(5) 0.008(6) -0.005(6)
C225 0.046(4) 0.140(8) 0.061(4) 0.027(5) -0.017(3) 0.005(4)
C226 0.105(7) 0.134(9) 0.080(6) 0.051(6) -0.010(5) -0.004(7)
C60 0.062(10) 0.111(15) 0.055(9) 0.029(9) 0.000(8) 0.038(10)
Cl61 0.096(4) 0.267(10) 0.070(3) 0.081(5) 0.032(3) 0.093(5)
Cl62 0.350(15) 0.065(4) 0.134(6) 0.011(4) 0.100(8) -0.054(6)

loop_
_atom_type_symbol
_atom_type_description
_atom_type_scat_dispersion_real
_atom_type_scat_dispersion_imag
_atom_type_scat_source
C C 0.0033 0.0016 'International Tables Vol C Tables 4.2.6.8 and 6.1.1.4'
H H 0.0000 0.0000 'International Tables Vol C Tables 4.2.6.8 and 6.1.1.4'
N N 0.0061 0.0033 'International Tables Vol C Tables 4.2.6.8 and 6.1.1.4'
P P 0.1023 0.0942 'International Tables Vol C Tables 4.2.6.8 and 6.1.1.4'
Pt Pt -1.7033 8.3905 'International Tables Vol C Tables 4.2.6.8 and 6.1.1.4'
Cl Cl 0.1484 0.1585 'International Tables Vol C Tables 4.2.6.8 and 6.1.1.4'

loop_
_geom_angle_atom_site_label_1
_geom_angle_atom_site_label_2
_geom_angle_atom_site_label_3
_geom_angle
_geom_angle_site_symmetry_1
_geom_angle_site_symmetry_3
_geom_angle_publ_flag
C12 Pt1 C101 177.6(2) . . ?
C12 Pt1 P12 86.54(14) . . ?
C101 Pt1 P12 91.52(13) . . ?
C12 Pt1 P11 90.17(14) . . ?
C101 Pt1 P11 91.66(13) . . ?
P12 Pt1 P11 174.83(5) . . ?
C42 Pt2 C201 178.23(18) . . ?
C42 Pt2 P21 87.41(14) . . ?
C201 Pt2 P21 91.03(12) . . ?
C42 Pt2 P22 93.73(15) . . ?
C201 Pt2 P22 87.76(12) . . ?
P21 Pt2 P22 175.85(6) . . ?
C115 P11 C111 105.8(4) . . ?
C115 P11 C113 102.6(5) . . ?
C111 P11 C113 103.9(4) . . ?
C115 P11 Pt1 111.8(3) . . ?
C111 P11 Pt1 116.18(19) . . ?
C113 P11 Pt1 115.1(2) . . ?
C123 P12 C125 104.7(3) . . ?
C123 P12 C121 104.0(3) . . ?
C125 P12 C121 104.8(2) . . ?
C123 P12 Pt1 110.3(2) . . ?
C125 P12 Pt1 114.07(17) . . ?
C121 P12 Pt1 117.78(17) . . ?
C213 P21 C215 103.9(4) . . ?
C213 P21 C211 104.5(4) . . ?
C215 P21 C211 105.0(3) . . ?
C213 P21 Pt2 111.3(2) . . ?
C215 P21 Pt2 114.0(2) . . ?
C211 P21 Pt2 116.89(18) . . ?
C223 P22 C221 106.3(4) . . ?
C223 P22 C225 102.0(5) . . ?
C221 P22 C225 100.6(4) . . ?
C223 P22 Pt2 119.0(3) . . ?
C221 P22 Pt2 114.5(2) . . ?
C225 P22 Pt2 112.2(3) . . ?
C2 C1 C10 118.3(5) . . ?
C2 C1 C11 121.0(6) . . ?
C10 C1 C11 120.7(6) . . ?
C1 C2 C3 121.2(6) . . ?
C4 C3 C2 121.8(6) . . ?
C3 C4 C5 117.8(5) . . ?
C3 C4 C41 119.9(5) . . ?
C5 C4 C41 122.2(5) . . ?
C10 C5 C4 120.5(5) . . ?
C10 C5 N6 119.1(6) . . ?
C4 C5 N6 120.4(5) . . ?
C7 N6 C5 122.2(6) . . ?
N6 C7 C8 119.9(7) . . ?
C9 C8 C7 119.8(8) . . ?
C8 C9 C10 121.2(6) . . ?
C5 C10 C1 120.3(6) . . ?
C5 C10 C9 117.7(6) . . ?
C1 C10 C9 122.0(5) . . ?
C12 C11 C1 175.3(7) . . ?
C11 C12 Pt1 175.4(5) . . ?
C42 C41 C4 176.8(6) . . ?
C41 C42 Pt2 178.0(5) . . ?
C106 C101 C102 115.1(5) . . ?
C106 C101 Pt1 123.2(4) . . ?
C102 C101 Pt1 121.8(4) . . ?
C103 C102 C101 122.2(7) . . ?
C104 C103 C102 121.1(7) . . ?
C103 C104 C105 118.6(5) . . ?
C104 C105 C106 121.1(7) . . ?
C101 C106 C105 121.9(6) . . ?
C112 C111 P11 116.7(4) . . ?
C114 C113 P11 111.5(7) . . ?
C116 C115 P11 117.7(8) . . ?
C122 C121 P12 116.4(4) . . ?
C124 C123 P12 112.5(5) . . ?
C126 C125 P12 112.0(4) . . ?
C206 C201 C202 115.5(4) . . ?
C206 C201 Pt2 122.0(3) . . ?
C202 C201 Pt2 122.5(3) . . ?
C203 C202 C201 122.6(5) . . ?
C204 C203 C202 119.8(5) . . ?
C205 C204 C203 119.3(4) . . ?
C204 C205 C206 120.4(5) . . ?
C205 C206 C201 122.4(4) . . ?
C212 C211 P21 116.2(4) . . ?
C214 C213 P21 113.3(7) . . ?
C216 C215 P21 114.2(5) . . ?
C222 C221 P22 115.4(6) . . ?
C224 C223 P22 116.1(9) . . ?
C226 C225 P22 111.8(7) . . ?
Cl61 C60 Cl62 106.5(11) . . ?

loop_
_geom_bond_atom_site_label_1
_geom_bond_atom_site_label_2
_geom_bond_distance
_geom_bond_site_symmetry_2
_geom_bond_publ_flag
P11 Pt1 2.2868(12) . ?
P12 Pt1 2.2856(12) . ?
P21 Pt2 2.2936(12) . ?
P22 Pt2 2.2966(14) . ?
C1 C2 1.373(9) . ?
C1 C10 1.429(9) . ?
C1 C11 1.435(7) . ?
C2 C3 1.422(7) . ?
C3 C4 1.383(8) . ?
C4 C5 1.422(8) . ?
C4 C41 1.438(6) . ?
C5 C10 1.417(6) . ?
C5 N6 1.455(8) . ?
N6 C7 1.379(10) . ?
C7 C8 1.435(11) . ?
C8 C9 1.395(10) . ?
C9 C10 1.491(10) . ?
C11 C12 1.214(7) . ?
C12 Pt1 2.007(5) . ?
C41 C42 1.209(7) . ?
C42 Pt2 2.019(5) . ?
C101 C106 1.390(8) . ?
C101 C102 1.405(8) . ?
C101 Pt1 2.061(4) . ?
C102 C103 1.390(8) . ?
C103 C104 1.352(12) . ?
C104 C105 1.368(11) . ?
C105 C106 1.397(7) . ?
C111 C112 1.529(8) . ?
C111 P11 1.805(6) . ?
C113 C114 1.553(17) . ?
C113 P11 1.826(7) . ?
C115 C116 1.354(13) . ?
C115 P11 1.804(7) . ?
C121 C122 1.519(7) . ?
C121 P12 1.825(5) . ?
C123 C124 1.538(10) . ?
C123 P12 1.815(6) . ?
C125 C126 1.527(8) . ?
C125 P12 1.820(5) . ?
C201 C206 1.401(7) . ?
C201 C202 1.408(6) . ?
C201 Pt2 2.061(4) . ?
C202 C203 1.392(6) . ?
C203 C204 1.386(8) . ?
C204 C205 1.380(7) . ?
C205 C206 1.389(6) . ?
C211 C212 1.530(7) . ?
C211 P21 1.830(5) . ?
C213 C214 1.494(14) . ?
C213 P21 1.810(7) . ?
C215 C216 1.494(11) . ?
C215 P21 1.819(6) . ?
C221 C222 1.558(10) . ?
C221 P22 1.837(8) . ?
C223 C224 1.388(14) . ?
C223 P22 1.805(7) . ?
C225 C226 1.498(13) . ?
C225 P22 1.845(9) . ?
C60 Cl61 1.693(16) . ?
C60 Cl62 1.80(2) . ?
